data_4518703
loop_
_publ_author_name
'Wang, Wenjing'
'Su, Kongzhao'
'El-Sayed, El-Sayed M'
'Yang, Miao'
'Yuan, Daqiang'

_publ_section_title
;
 Solvatomorphism Influence of Porous Organic Cage on
 C<sub>2</sub>H<sub>2</sub>/CO<sub>2</sub> Separation.
;
_journal_issue 20
_journal_name_full 'ACS applied materials &amp; interfaces'
_journal_page_first 24042
_journal_page_last 24050
_journal_paper_doi 10.1021/acsami.1c04573
_journal_volume 13
_journal_year 2021
_chemical_formula_sum 'C132 H156 N12 O24'
_chemical_formula_weight 2294.68
_space_group_crystal_system monoclinic
_space_group_IT_number 15
_space_group_name_Hall '-I 2ya'
_space_group_name_H-M_alt 'I 1 2/a 1'
_atom_sites_solution_hydrogens mixed
_audit_creation_method SHELXL-2018/3
_cell_angle_alpha 90
_cell_angle_beta 93.3220(10)
_cell_angle_gamma 90
_cell_formula_units_Z 4
_cell_length_a 20.4736(2)
_cell_length_b 22.3662(3)
_cell_length_c 30.2829(3)
_cell_measurement_reflns_used 11573
_cell_measurement_temperature 100(2)
_cell_measurement_theta_max 72.7080
_cell_measurement_theta_min 3.9330
_cell_volume 13843.7(3)
_computing_structure_refinement 'SHELXL-2018/3 (Sheldrick, 2018)'
_computing_structure_solution 'SHELXT 2018/2 (Sheldrick, 2018)'
_diffrn_ambient_temperature 100(2)
_diffrn_detector_area_resol_mean 10.5594
_diffrn_measured_fraction_theta_full 0.996
_diffrn_measured_fraction_theta_max 0.969
_diffrn_measurement_device_type 'SuperNova, Dual, Cu at zero, Atlas'
_diffrn_measurement_method '\w scans'
_diffrn_radiation_type CuK\a
_diffrn_radiation_wavelength 1.54184
_diffrn_reflns_av_R_equivalents 0.0200
_diffrn_reflns_av_unetI/netI 0.0250
_diffrn_reflns_Laue_measured_fraction_full 0.996
_diffrn_reflns_Laue_measured_fraction_max 0.969
_diffrn_reflns_limit_h_max 25
_diffrn_reflns_limit_h_min -12
_diffrn_reflns_limit_k_max 27
_diffrn_reflns_limit_k_min -26
_diffrn_reflns_limit_l_max 37
_diffrn_reflns_limit_l_min -36
_diffrn_reflns_number 28427
_diffrn_reflns_point_group_measured_fraction_full 0.996
_diffrn_reflns_point_group_measured_fraction_max 0.969
_diffrn_reflns_theta_full 67.684
_diffrn_reflns_theta_max 73.425
_diffrn_reflns_theta_min 3.953
_diffrn_source 'fine-focus sealed tube'
_exptl_absorpt_coefficient_mu 0.617
_exptl_absorpt_correction_T_max 1.00000
_exptl_absorpt_correction_T_min 0.75023
_exptl_absorpt_correction_type multi-scan
_exptl_crystal_colour red
_exptl_crystal_density_diffrn 1.101
_exptl_crystal_description block
_exptl_crystal_F_000 4896
_exptl_crystal_size_max 0.160
_exptl_crystal_size_mid 0.140
_exptl_crystal_size_min 0.100
_refine_diff_density_max 1.876
_refine_diff_density_min -0.694
_refine_diff_density_rms 0.180
_refine_ls_extinction_method none
_refine_ls_goodness_of_fit_ref 2.200
_refine_ls_hydrogen_treatment constr
_refine_ls_matrix_type full
_refine_ls_number_parameters 929
_refine_ls_number_reflns 13496
_refine_ls_number_restraints 589
_refine_ls_restrained_S_all 2.195
_refine_ls_R_factor_all 0.1766
_refine_ls_R_factor_gt 0.1585
_refine_ls_shift/su_max 0.045
_refine_ls_shift/su_mean 0.003
_refine_ls_structure_factor_coef Fsqd
_refine_ls_weighting_details 'w=1/[\s^2^(Fo^2^)+(0.2000P)^2^] where P=(Fo^2^+2Fc^2^)/3'
_refine_ls_weighting_scheme calc
_refine_ls_wR_factor_gt 0.4472
_refine_ls_wR_factor_ref 0.4793
_reflns_Friedel_coverage 0.000
_reflns_number_gt 10765
_reflns_number_total 13496
_reflns_threshold_expression 'I > 2\s(I)'
_cod_data_source_file am1c04573_si_002.cif
_cod_data_source_block CPOC-101Beta
_cod_depositor_comments 'Adding full bibliography for 4518702--4518709.cif.'
_cod_original_sg_symbol_H-M 'I 2/a'
_cod_database_code 4518703
_shelx_shelxl_version_number 2018/3
_shelx_space_group_comment
;
The symmetry employed for this shelxl refinement is uniquely defined
by the following loop, which should always be used as a source of
symmetry information in preference to the above space-group names.
They are only intended as comments.
;

loop_
_space_group_symop_operation_xyz
'x, y, z'
'-x+1/2, y, -z'
'x+1/2, y+1/2, z+1/2'
'-x+1, y+1/2, -z+1/2'
'-x, -y, -z'
'x-1/2, -y, z'
'-x+1/2, -y+1/2, -z+1/2'
'x, -y+1/2, z+1/2'

loop_
_atom_site_label
_atom_site_type_symbol
_atom_site_fract_x
_atom_site_fract_y
_atom_site_fract_z
_atom_site_U_iso_or_equiv
_atom_site_adp_type
_atom_site_occupancy
_atom_site_site_symmetry_order
_atom_site_calc_flag
_atom_site_refinement_flags_posn
_atom_site_refinement_flags_adp
_atom_site_refinement_flags_occupancy
_atom_site_disorder_assembly
_atom_site_disorder_group
O1 O 0.58431(13) 0.52158(15) 0.76800(9) 0.0411(7) Uani 1 1 d . . . . .
H1O H 0.616299 0.510105 0.751743 0.062 Uiso 1 1 d R U . . .
O2 O 0.44788(14) 0.69297(14) 0.76226(9) 0.0399(7) Uani 1 1 d . . . . .
O3 O 0.43734(17) 0.79028(15) 0.71646(10) 0.0476(8) Uani 1 1 d . . . . .
H3O H 0.454765 0.763792 0.735124 0.071 Uiso 1 1 d R U . . .
O4 O 0.55465(16) 0.86009(14) 0.59617(10) 0.0452(7) Uani 1 1 d . . . . .
O5 O 0.64999(17) 0.82327(15) 0.54994(11) 0.0500(8) Uani 1 1 d . . . . .
H5O H 0.609439 0.836020 0.550928 0.075 Uiso 1 1 d R U . . .
O6 O 0.77757(13) 0.64526(14) 0.55540(9) 0.0392(7) Uani 1 1 d . . . . .
O7 O 0.78876(12) 0.54823(14) 0.60032(9) 0.0382(7) Uani 1 1 d . . . . .
H7O H 0.785018 0.581117 0.584414 0.057 Uiso 1 1 d R U . . .
O8 O 0.67407(12) 0.47660(13) 0.72148(8) 0.0349(6) Uani 1 1 d . . . . .
O9 O 0.2023(11) 0.7676(10) 0.7158(8) 0.168(7) Uiso 0.5 1 d . . P . .
N1 N 0.51143(16) 0.66010(18) 0.83321(10) 0.0399(8) Uani 1 1 d . . . . .
H1 H 0.484511 0.684756 0.820117 0.048 Uiso 1 1 calc R U . . .
N2 N 0.67097(17) 0.75028(18) 0.94078(10) 0.0406(8) Uani 1 1 d . . . . .
H2 H 0.665907 0.788371 0.942371 0.049 Uiso 1 1 calc R U . . .
N3 N 0.54427(18) 0.92092(17) 0.66731(13) 0.0441(8) Uani 1 1 d . . . . .
N4 N 0.70146(15) 1.01509(15) 0.77560(11) 0.0345(7) Uani 1 1 d . . . . .
H4 H 0.736265 1.025751 0.763083 0.041 Uiso 1 1 calc R U . . .
C1 C 0.54210(16) 0.55695(19) 0.74349(12) 0.0330(8) Uani 1 1 d . . . . .
C2 C 0.51576(16) 0.60631(19) 0.76521(12) 0.0343(8) Uani 1 1 d . . . . .
C3 C 0.47111(17) 0.64673(18) 0.74204(12) 0.0331(8) Uani 1 1 d . . . . .
C4 C 0.45273(17) 0.63404(17) 0.69708(12) 0.0314(8) Uani 1 1 d . . . . .
C5 C 0.47907(17) 0.58415(18) 0.67768(11) 0.0319(8) Uani 1 1 d . . . . .
H5 H 0.467139 0.576712 0.648094 0.038 Uiso 1 1 calc R U . . .
C6 C 0.52267(16) 0.54389(17) 0.69970(11) 0.0300(7) Uani 1 1 d . . . . .
C7 C 0.4577(2) 0.7794(2) 0.67489(13) 0.0393(9) Uani 1 1 d . . . . .
C8 C 0.4946(2) 0.8253(2) 0.65608(13) 0.0402(9) Uani 1 1 d . . . . .
C9 C 0.5192(2) 0.81874(19) 0.61257(13) 0.0381(8) Uani 1 1 d . . . . .
C10 C 0.50289(19) 0.76529(19) 0.58903(12) 0.0366(8) Uani 1 1 d . . . . .
C11 C 0.46689(18) 0.72201(18) 0.60940(12) 0.0339(8) Uani 1 1 d . . . . .
H11 H 0.457859 0.686787 0.593902 0.041 Uiso 1 1 calc R U . . .
C12 C 0.44292(18) 0.72734(18) 0.65186(12) 0.0341(8) Uani 1 1 d . . . . .
C13 C 0.6508(2) 0.76175(19) 0.54901(12) 0.0388(9) Uani 1 1 d . . . . .
C14 C 0.7135(2) 0.7343(2) 0.55173(12) 0.0385(9) Uani 1 1 d . . . . .
C15 C 0.72016(18) 0.67036(19) 0.55190(11) 0.0351(8) Uani 1 1 d . . . . .
C16 C 0.66149(19) 0.63564(19) 0.54698(11) 0.0343(8) Uani 1 1 d . . . . .
C17 C 0.60214(19) 0.66482(19) 0.54443(11) 0.0348(8) Uani 1 1 d . . . . .
H17 H 0.564437 0.641575 0.542095 0.042 Uiso 1 1 calc R U . . .
C18 C 0.5946(2) 0.72765(19) 0.54512(11) 0.0358(8) Uani 1 1 d . . . . .
C19 C 0.72974(17) 0.53430(18) 0.61630(12) 0.0318(8) Uani 1 1 d . . . . .
C20 C 0.73155(17) 0.51104(18) 0.65997(12) 0.0322(8) Uani 1 1 d . . . . .
C21 C 0.67193(17) 0.49554(17) 0.68075(11) 0.0310(7) Uani 1 1 d . . . . .
C22 C 0.61210(17) 0.50345(17) 0.65528(12) 0.0308(7) Uani 1 1 d . . . . .
C23 C 0.61346(17) 0.52620(18) 0.61304(11) 0.0316(8) Uani 1 1 d . . . . .
H23 H 0.573620 0.531932 0.597256 0.038 Uiso 1 1 calc R U . . .
C24 C 0.67076(17) 0.54140(17) 0.59203(11) 0.0316(8) Uani 1 1 d . . . . .
C25 C 0.54875(16) 0.48876(18) 0.67744(12) 0.0321(8) Uani 1 1 d . . . . .
H25 H 0.560718 0.460393 0.701210 0.039 Uiso 1 1 calc R U . . .
C26 C 0.40519(17) 0.67658(18) 0.67274(11) 0.0324(8) Uani 1 1 d . . . . .
H26 H 0.379179 0.694984 0.695268 0.039 Uiso 1 1 calc R U . . .
C27 C 0.5275(2) 0.7577(2) 0.54284(12) 0.0374(8) Uani 1 1 d . . . . .
H27 H 0.533860 0.798031 0.531266 0.045 Uiso 1 1 calc R U . . .
C28 C 0.66815(18) 0.56809(19) 0.54545(11) 0.0338(8) Uani 1 1 d . . . . .
H28 H 0.710930 0.560064 0.533773 0.041 Uiso 1 1 calc R U . . .
C29 C 0.53363(18) 0.6166(2) 0.81062(12) 0.0366(8) Uani 1 1 d . . . . .
H29 H 0.563115 0.590335 0.824855 0.044 Uiso 1 1 calc R U . . .
C30 C 0.5096(2) 0.8769(2) 0.68116(14) 0.0424(9) Uani 1 1 d . . . . .
H30 H 0.493676 0.879685 0.709244 0.051 Uiso 1 1 calc R U . . .
C31 C 0.7700(2) 0.7706(2) 0.55618(12) 0.0416(9) Uani 1 1 d . . . . .
H31 H 0.764501 0.811867 0.556967 0.050 Uiso 1 1 calc R U . . .
C32 C 0.79255(17) 0.50469(18) 0.68400(12) 0.0329(8) Uani 1 1 d . . . . .
H32 H 0.830283 0.515213 0.670172 0.039 Uiso 1 1 calc R U . . .
C33 C 0.35635(18) 0.64412(19) 0.64021(13) 0.0373(8) Uani 1 1 d D . . . .
H33A H 0.377549 0.636779 0.612898 0.045 Uiso 1 1 calc R U . . .
H33B H 0.345905 0.605584 0.652693 0.045 Uiso 1 1 calc R U . . .
C34 C 0.2936(4) 0.6774(3) 0.6295(3) 0.085(2) Uani 1 1 d D . . . .
H34 H 0.274021 0.674284 0.658181 0.103 Uiso 1 1 calc R U . . .
C35 C 0.2875(7) 0.7389(5) 0.6228(6) 0.175(6) Uani 1 1 d D U . . .
H35A H 0.297089 0.748388 0.592929 0.263 Uiso 1 1 calc R U . . .
H35B H 0.317700 0.759529 0.642916 0.263 Uiso 1 1 calc R U . . .
H35C H 0.243683 0.751155 0.627936 0.263 Uiso 1 1 calc R U . . .
C36 C 0.2456(5) 0.6387(4) 0.6020(4) 0.136(5) Uani 1 1 d D U . . .
H36D H 0.256164 0.640081 0.571553 0.204 Uiso 1 1 calc R U . . .
H36E H 0.201978 0.653317 0.604740 0.204 Uiso 1 1 calc R U . . .
H36F H 0.248487 0.598148 0.612408 0.204 Uiso 1 1 calc R U . . .
C37 C 0.4777(2) 0.7269(2) 0.51054(13) 0.0466(10) Uani 1 1 d . . . . .
H37A H 0.468561 0.687166 0.521507 0.056 Uiso 1 1 calc R U . . .
H37B H 0.496664 0.722452 0.482088 0.056 Uiso 1 1 calc R U . . .
C38 C 0.4122(4) 0.7625(4) 0.5042(3) 0.084(2) Uani 1 1 d . . . . .
H38 H 0.389406 0.761155 0.531771 0.100 Uiso 1 1 calc R U . . .
C39 C 0.4205(5) 0.8259(5) 0.4910(3) 0.107(3) Uani 1 1 d . . . . .
H39A H 0.450762 0.828050 0.467984 0.161 Uiso 1 1 d R U . . .
H39B H 0.436976 0.848714 0.516027 0.161 Uiso 1 1 d R U . . .
H39C H 0.378954 0.841742 0.480292 0.161 Uiso 1 1 d R U . . .
C40 C 0.3700(7) 0.7304(6) 0.4673(6) 0.194(9) Uani 1 1 d . . . . .
H40A H 0.371145 0.752793 0.440257 0.292 Uiso 1 1 calc R U . . .
H40B H 0.325680 0.727529 0.475759 0.292 Uiso 1 1 calc R U . . .
H40C H 0.387097 0.691023 0.462850 0.292 Uiso 1 1 calc R U . . .
C41 C 0.61732(19) 0.53999(19) 0.51250(12) 0.0363(8) Uani 1 1 d . . . . .
H41A H 0.574347 0.546192 0.523609 0.044 Uiso 1 1 calc R U . . .
H41B H 0.618462 0.561536 0.484753 0.044 Uiso 1 1 calc R U . . .
C42 C 0.6249(2) 0.4734(2) 0.50284(16) 0.0476(11) Uani 1 1 d . . . . .
H42 H 0.606206 0.451686 0.527200 0.057 Uiso 1 1 calc R U . . .
C43 C 0.5829(3) 0.4583(3) 0.4608(3) 0.082(2) Uani 1 1 d . . . . .
H43A H 0.600840 0.477491 0.435887 0.122 Uiso 1 1 calc R U . . .
H43B H 0.539030 0.472231 0.463870 0.122 Uiso 1 1 calc R U . . .
H43C H 0.582505 0.415826 0.456441 0.122 Uiso 1 1 calc R U . . .
C44 C 0.6940(4) 0.4495(4) 0.4989(3) 0.090(2) Uani 1 1 d . . . . .
C45 C 0.49730(18) 0.45719(19) 0.64686(13) 0.0362(8) Uani 1 1 d . . . . .
H45A H 0.457398 0.453292 0.662388 0.043 Uiso 1 1 calc R U . . .
H45B H 0.487599 0.482393 0.621246 0.043 Uiso 1 1 calc R U . . .
C46 C 0.5169(2) 0.3951(2) 0.63072(16) 0.0467(10) Uani 1 1 d . . . . .
H46 H 0.556839 0.399364 0.614627 0.056 Uiso 1 1 calc R U . . .
C47 C 0.4634(3) 0.3707(2) 0.59896(19) 0.0597(13) Uani 1 1 d . . . . .
H47A H 0.462415 0.393075 0.571873 0.090 Uiso 1 1 calc R U . . .
H47B H 0.421964 0.374181 0.611998 0.090 Uiso 1 1 calc R U . . .
H47C H 0.472055 0.329409 0.592902 0.090 Uiso 1 1 calc R U . . .
C48 C 0.5304(4) 0.3516(3) 0.6676(3) 0.087(2) Uani 1 1 d . . . . .
H48A H 0.529615 0.311675 0.655934 0.130 Uiso 1 1 calc R U . . .
H48B H 0.497492 0.355539 0.688739 0.130 Uiso 1 1 calc R U . . .
H48C H 0.572622 0.359669 0.681720 0.130 Uiso 1 1 calc R U . . .
C49 C 0.5297(2) 0.6696(2) 0.87993(13) 0.0456(10) Uani 1 1 d . . . . .
H49A H 0.536345 0.631199 0.894414 0.055 Uiso 1 1 calc R U . . .
H49B H 0.494420 0.689971 0.893762 0.055 Uiso 1 1 calc R U . . .
C50 C 0.5920(2) 0.7065(2) 0.88606(12) 0.0392(9) Uani 1 1 d . . . . .
H50A H 0.626759 0.687287 0.870929 0.047 Uiso 1 1 calc R U . . .
H50B H 0.584659 0.745792 0.873068 0.047 Uiso 1 1 calc R U . . .
C51 C 0.6123(2) 0.7131(2) 0.93480(13) 0.0441(10) Uani 1 1 d . . . . .
H51A H 0.576985 0.731161 0.950103 0.053 Uiso 1 1 calc R U . . .
H51B H 0.621029 0.673926 0.947568 0.053 Uiso 1 1 calc R U . . .
C52 C 0.5596(2) 0.9735(2) 0.69484(16) 0.0444(10) Uani 1 1 d . . . . .
H52A H 0.526078 0.978598 0.715848 0.053 Uiso 1 1 calc R U . . .
H52B H 0.559647 1.008806 0.676253 0.053 Uiso 1 1 calc R U . . .
C53 C 0.6264(2) 0.9674(2) 0.71994(16) 0.0456(10) Uani 1 1 d . . . . .
H53A H 0.627556 0.930757 0.737095 0.055 Uiso 1 1 calc R U . . .
H53B H 0.660436 0.965274 0.699039 0.055 Uiso 1 1 calc R U . . .
C54 C 0.63873(17) 1.02014(18) 0.75037(12) 0.0341(8) Uani 1 1 d . . . . .
H54A H 0.638231 1.056604 0.733016 0.041 Uiso 1 1 calc R U . . .
H54B H 0.603888 1.022733 0.770670 0.041 Uiso 1 1 calc R U . . .
O1A O 0.8676(5) 0.7659(6) 0.7166(4) 0.108(4) Uani 0.5 1 d D U P A 1
O2A O 0.8644(6) 0.6708(7) 0.7190(6) 0.131(6) Uani 0.5 1 d D U P A 1
N1A N 0.8377(4) 0.7189(5) 0.7112(3) 0.091(4) Uani 0.5 1 d D U P A 1
C1A C 0.7699(4) 0.7204(4) 0.6940(4) 0.064(2) Uani 0.5 1 d D U P A 1
C2A C 0.7367(5) 0.6666(4) 0.6878(6) 0.095(4) Uani 0.5 1 d D U P A 1
H2A H 0.758541 0.630447 0.692350 0.114 Uiso 0.5 1 calc R U P A 1
C3A C 0.6707(6) 0.6674(5) 0.6749(6) 0.085(4) Uani 0.5 1 d D U P A 1
H3G H 0.647767 0.631687 0.670998 0.103 Uiso 0.5 1 calc R U P A 1
C4A C 0.6396(5) 0.7207(4) 0.6678(4) 0.062(3) Uani 0.5 1 d D U P A 1
H4A H 0.594334 0.721620 0.662825 0.075 Uiso 0.5 1 calc R U P A 1
C5A C 0.6750(5) 0.7738(4) 0.6680(5) 0.071(3) Uani 0.5 1 d D U P A 1
H5A H 0.656489 0.808404 0.655666 0.085 Uiso 0.5 1 calc R U P A 1
C6A C 0.7382(5) 0.7743(4) 0.6868(4) 0.072(3) Uani 0.5 1 d D U P A 1
H6A H 0.758961 0.810135 0.694392 0.087 Uiso 0.5 1 calc R U P A 1
O1C O 0.4278(7) 1.0181(6) 0.6079(4) 0.122(5) Uani 0.5 1 d D U P B 1
O2C O 0.3621(9) 1.0639(6) 0.5624(6) 0.175(8) Uani 0.5 1 d D U P B 1
N1C N 0.3807(6) 1.0180(5) 0.5814(3) 0.117(5) Uani 0.5 1 d D U P B 1
C1C C 0.3493(6) 0.9610(5) 0.5704(4) 0.091(3) Uani 0.5 1 d D U P B 1
C2C C 0.2961(8) 0.9599(7) 0.5398(6) 0.121(6) Uani 0.5 1 d D U P B 1
H2C H 0.282725 0.994163 0.524436 0.145 Uiso 0.5 1 calc R U P B 1
C3C C 0.2634(9) 0.9059(8) 0.5328(6) 0.130(6) Uani 0.5 1 d D U P B 1
H3C H 0.229231 0.902860 0.511317 0.156 Uiso 0.5 1 calc R U P B 1
C4C C 0.2823(7) 0.8565(7) 0.5584(6) 0.116(5) Uani 0.5 1 d D U P B 1
H4C H 0.258592 0.821157 0.555176 0.139 Uiso 0.5 1 calc R U P B 1
C5C C 0.3358(7) 0.8588(5) 0.5887(5) 0.106(5) Uani 0.5 1 d D U P B 1
H5C H 0.348778 0.824611 0.604351 0.127 Uiso 0.5 1 calc R U P B 1
C6C C 0.3699(6) 0.9116(5) 0.5956(4) 0.091(4) Uani 0.5 1 d D U P B 1
H6C H 0.405294 0.913999 0.616183 0.110 Uiso 0.5 1 calc R U P B 1
O1B O 0.6892(12) 0.7772(11) 0.8283(5) 0.186(10) Uani 0.4 1 d D U P C 2
O2B O 0.6220(19) 0.8294(12) 0.7875(11) 0.27(2) Uani 0.4 1 d D U P C 2
N1B N 0.6555(11) 0.7846(7) 0.7942(6) 0.165(11) Uani 0.4 1 d D U P C 2
C1B C 0.6582(9) 0.7411(6) 0.7583(5) 0.097(4) Uani 0.4 1 d D U P C 2
C2B C 0.6179(10) 0.7503(9) 0.7207(6) 0.121(6) Uani 0.4 1 d D U P C 2
H2B H 0.593172 0.785036 0.717159 0.145 Uiso 0.4 1 calc R U P C 2
C3B C 0.6155(9) 0.7064(8) 0.6886(6) 0.102(5) Uani 0.4 1 d D U P C 2
H3B H 0.588011 0.711926 0.663411 0.122 Uiso 0.4 1 calc R U P C 2
C4B C 0.6519(9) 0.6549(8) 0.6921(4) 0.086(5) Uani 0.4 1 d D U P C 2
H4B H 0.653018 0.628159 0.668622 0.103 Uiso 0.4 1 calc R U P C 2
C5B C 0.6872(7) 0.6439(6) 0.7320(4) 0.071(3) Uani 0.4 1 d D U P C 2
H5B H 0.710523 0.608425 0.736062 0.086 Uiso 0.4 1 calc R U P C 2
C6B C 0.6874(9) 0.6860(6) 0.7656(4) 0.085(4) Uani 0.4 1 d D U P C 2
H6B H 0.707325 0.677081 0.793233 0.102 Uiso 0.4 1 calc R U P C 2
O1D O 0.8605(7) 0.3688(6) 0.8630(7) 0.205(9) Uani 0.6 1 d D U P D 2
O2D O 0.9149(7) 0.4292(9) 0.9073(5) 0.195(7) Uani 0.6 1 d D U P D 2
N1D N 0.8688(5) 0.4169(6) 0.8818(4) 0.138(5) Uani 0.6 1 d D U P D 2
C1D C 0.8180(6) 0.4624(5) 0.8740(5) 0.104(4) Uani 0.6 1 d D U P D 2
C2D C 0.8288(6) 0.5195(5) 0.8914(4) 0.106(4) Uani 0.6 1 d D U P D 2
H2D H 0.865205 0.527949 0.910114 0.127 Uiso 0.6 1 calc R U P D 2
C3D C 0.7829(7) 0.5634(6) 0.8795(5) 0.124(5) Uani 0.6 1 d D U P D 2
H3D H 0.789560 0.601645 0.890931 0.148 Uiso 0.6 1 calc R U P D 2
C4D C 0.7273(8) 0.5532(6) 0.8514(6) 0.128(5) Uani 0.6 1 d D U P D 2
H4D H 0.698835 0.583825 0.842478 0.153 Uiso 0.6 1 calc R U P D 2
C5D C 0.7174(9) 0.4941(6) 0.8376(7) 0.152(7) Uani 0.6 1 d D U P D 2
H5D H 0.678394 0.484341 0.821914 0.182 Uiso 0.6 1 calc R U P D 2
C6D C 0.7634(6) 0.4492(5) 0.8463(4) 0.101(4) Uani 0.6 1 d D U P D 2
H6D H 0.757852 0.411393 0.833846 0.121 Uiso 0.6 1 calc R U P D 2

loop_
_atom_site_aniso_label
_atom_site_aniso_U_11
_atom_site_aniso_U_22
_atom_site_aniso_U_33
_atom_site_aniso_U_23
_atom_site_aniso_U_13
_atom_site_aniso_U_12
O1 0.0299(13) 0.0634(19) 0.0296(13) -0.0005(12) -0.0010(10) 0.0080(12)
O2 0.0412(14) 0.0465(16) 0.0315(13) -0.0100(12) -0.0012(11) 0.0016(12)
O3 0.067(2) 0.0466(17) 0.0294(14) -0.0113(12) 0.0072(13) 0.0007(14)
O4 0.0539(17) 0.0427(16) 0.0385(15) 0.0009(12) -0.0018(13) -0.0041(13)
O5 0.0557(18) 0.0456(17) 0.0484(17) 0.0041(14) 0.0015(14) -0.0069(14)
O6 0.0368(14) 0.0521(17) 0.0281(12) -0.0055(11) -0.0032(10) -0.0058(12)
O7 0.0276(12) 0.0560(17) 0.0316(13) 0.0019(12) 0.0056(10) 0.0017(11)
O8 0.0287(12) 0.0482(16) 0.0278(12) 0.0046(11) 0.0003(9) 0.0030(11)
N1 0.0359(16) 0.059(2) 0.0244(15) -0.0048(14) -0.0006(12) -0.0063(15)
N2 0.0441(19) 0.051(2) 0.0256(15) -0.0069(14) -0.0033(13) -0.0118(16)
N3 0.0407(18) 0.0376(18) 0.053(2) -0.0064(15) -0.0092(15) -0.0002(14)
N4 0.0274(15) 0.0425(18) 0.0333(15) -0.0003(13) 0.0006(12) 0.0030(12)
C1 0.0234(15) 0.048(2) 0.0275(16) 0.0000(15) -0.0012(12) -0.0028(14)
C2 0.0244(16) 0.052(2) 0.0264(16) -0.0064(15) 0.0008(13) -0.0051(15)
C3 0.0268(16) 0.047(2) 0.0256(16) -0.0046(15) 0.0000(13) -0.0060(14)
C4 0.0282(16) 0.0393(19) 0.0267(16) -0.0041(14) 0.0014(13) -0.0036(14)
C5 0.0270(16) 0.043(2) 0.0259(16) -0.0046(14) 0.0019(12) -0.0046(14)
C6 0.0237(15) 0.0393(19) 0.0271(16) -0.0018(14) 0.0023(12) -0.0037(13)
C7 0.046(2) 0.043(2) 0.0289(18) -0.0057(15) -0.0012(15) 0.0028(17)
C8 0.045(2) 0.041(2) 0.0339(19) -0.0064(16) -0.0032(16) 0.0002(17)
C9 0.0402(19) 0.041(2) 0.0323(18) 0.0010(16) -0.0062(15) -0.0003(16)
C10 0.0394(19) 0.043(2) 0.0261(17) -0.0016(15) -0.0059(14) 0.0037(16)
C11 0.0345(18) 0.041(2) 0.0253(16) -0.0040(14) -0.0060(13) 0.0028(15)
C12 0.0360(18) 0.040(2) 0.0258(16) -0.0039(14) -0.0034(14) 0.0010(15)
C13 0.048(2) 0.043(2) 0.0242(16) 0.0007(15) -0.0033(15) -0.0062(17)
C14 0.042(2) 0.051(2) 0.0222(16) -0.0034(15) -0.0022(14) -0.0063(17)
C15 0.0367(19) 0.050(2) 0.0184(14) -0.0043(14) -0.0021(13) -0.0055(16)
C16 0.0401(19) 0.046(2) 0.0166(14) -0.0055(14) -0.0022(13) -0.0039(16)
C17 0.0376(18) 0.048(2) 0.0184(14) -0.0032(14) -0.0010(13) -0.0064(16)
C18 0.043(2) 0.045(2) 0.0191(15) 0.0010(14) -0.0013(13) -0.0013(16)
C19 0.0279(16) 0.0399(19) 0.0276(16) -0.0049(14) 0.0025(13) 0.0005(14)
C20 0.0253(16) 0.042(2) 0.0289(17) -0.0042(15) 0.0010(13) 0.0008(14)
C21 0.0262(16) 0.0404(19) 0.0262(16) -0.0033(14) 0.0012(13) 0.0018(14)
C22 0.0243(16) 0.0392(19) 0.0288(16) -0.0056(14) 0.0013(13) -0.0022(13)
C23 0.0259(16) 0.043(2) 0.0255(16) -0.0066(14) -0.0033(12) -0.0015(14)
C24 0.0307(17) 0.0407(19) 0.0235(16) -0.0059(14) 0.0022(13) -0.0016(14)
C25 0.0234(15) 0.041(2) 0.0318(17) -0.0025(15) 0.0010(13) -0.0029(14)
C26 0.0298(16) 0.042(2) 0.0255(16) -0.0061(14) -0.0011(13) 0.0000(14)
C27 0.041(2) 0.045(2) 0.0255(16) 0.0020(15) -0.0049(14) -0.0009(16)
C28 0.0333(17) 0.047(2) 0.0210(15) -0.0060(14) -0.0007(13) -0.0050(15)
C29 0.0299(17) 0.052(2) 0.0273(17) -0.0028(16) -0.0013(13) -0.0055(16)
C30 0.044(2) 0.043(2) 0.039(2) -0.0061(17) -0.0079(16) 0.0047(17)
C31 0.053(2) 0.047(2) 0.0243(16) -0.0046(15) -0.0013(15) -0.0102(18)
C32 0.0263(16) 0.0407(19) 0.0319(17) -0.0054(15) 0.0024(13) 0.0024(14)
C33 0.0338(18) 0.045(2) 0.0322(17) -0.0059(15) -0.0036(14) -0.0045(16)
C34 0.079(4) 0.063(4) 0.106(5) -0.015(3) -0.060(4) 0.014(3)
C35 0.138(9) 0.154(10) 0.224(13) -0.061(10) -0.074(9) 0.071(8)
C36 0.128(7) 0.072(5) 0.192(10) -0.001(5) -0.122(7) 0.009(4)
C37 0.048(2) 0.063(3) 0.0281(18) -0.0001(18) -0.0087(16) -0.002(2)
C38 0.074(4) 0.098(5) 0.075(4) -0.006(4) -0.039(3) 0.012(4)
C39 0.097(6) 0.121(7) 0.103(6) 0.021(5) 0.013(5) 0.046(5)
C40 0.178(12) 0.120(8) 0.262(17) -0.040(10) -0.183(13) 0.033(8)
C41 0.0354(18) 0.051(2) 0.0219(15) -0.0068(15) -0.0010(13) -0.0060(16)
C42 0.0320(19) 0.061(3) 0.049(2) -0.027(2) 0.0036(17) -0.0052(18)
C43 0.049(3) 0.096(5) 0.096(5) -0.066(4) -0.021(3) 0.013(3)
C44 0.075(4) 0.092(5) 0.103(6) -0.006(4) 0.006(4) -0.003(4)
C45 0.0277(17) 0.043(2) 0.0378(19) -0.0056(16) -0.0022(14) -0.0050(14)
C46 0.044(2) 0.041(2) 0.055(2) -0.0082(19) -0.0048(19) -0.0075(17)
C47 0.068(3) 0.049(3) 0.060(3) -0.014(2) -0.011(2) -0.014(2)
C48 0.119(6) 0.045(3) 0.090(5) -0.002(3) -0.049(4) -0.005(3)
C49 0.044(2) 0.066(3) 0.0261(18) -0.0074(18) -0.0008(15) -0.011(2)
C50 0.044(2) 0.044(2) 0.0286(18) -0.0050(15) 0.0002(15) -0.0060(17)
C51 0.046(2) 0.057(3) 0.0288(18) -0.0080(17) -0.0001(16) -0.0168(19)
C52 0.038(2) 0.040(2) 0.054(2) -0.0115(18) -0.0117(18) 0.0036(16)
C53 0.034(2) 0.047(2) 0.054(2) -0.0130(19) -0.0097(17) 0.0090(17)
C54 0.0276(17) 0.040(2) 0.0339(17) -0.0028(15) -0.0022(14) 0.0042(14)
O1A 0.077(6) 0.161(10) 0.087(7) 0.022(7) 0.004(5) -0.038(6)
O2A 0.087(7) 0.183(12) 0.127(11) 0.056(11) 0.050(8) 0.060(8)
N1A 0.059(5) 0.124(9) 0.090(9) 0.030(8) 0.011(5) -0.003(5)
C1A 0.069(5) 0.072(6) 0.051(5) 0.005(5) -0.003(5) 0.006(4)
C2A 0.087(7) 0.059(6) 0.137(13) -0.020(8) -0.015(8) 0.020(5)
C3A 0.093(8) 0.061(6) 0.098(10) -0.029(7) -0.035(8) -0.007(6)
C4A 0.068(6) 0.070(6) 0.045(5) -0.002(5) -0.027(5) -0.008(4)
C5A 0.068(6) 0.064(6) 0.080(7) 0.021(6) -0.015(5) -0.001(5)
C6A 0.078(6) 0.067(6) 0.070(7) 0.016(5) -0.017(5) -0.010(5)
O1C 0.167(12) 0.109(9) 0.088(7) -0.008(7) -0.007(7) -0.058(8)
O2C 0.232(19) 0.098(9) 0.196(18) 0.040(10) 0.006(15) -0.024(11)
N1C 0.157(12) 0.100(7) 0.093(9) -0.019(7) -0.005(8) -0.008(8)
C1C 0.091(8) 0.113(8) 0.071(7) -0.026(6) 0.025(5) -0.017(6)
C2C 0.124(12) 0.148(12) 0.091(10) 0.001(10) -0.007(8) -0.019(10)
C3C 0.100(11) 0.155(13) 0.133(14) -0.034(11) -0.014(10) -0.010(9)
C4C 0.088(9) 0.109(10) 0.150(14) -0.063(9) 0.004(8) 0.002(8)
C5C 0.113(10) 0.095(8) 0.111(11) -0.046(8) 0.009(8) 0.008(7)
C6C 0.072(7) 0.108(7) 0.092(8) -0.055(6) -0.005(6) 0.015(6)
O1B 0.25(2) 0.22(2) 0.093(10) 0.027(12) 0.060(12) -0.113(18)
O2B 0.37(5) 0.18(3) 0.26(3) -0.02(2) 0.12(3) 0.12(3)
N1B 0.25(3) 0.100(15) 0.146(15) -0.021(13) 0.035(17) 0.011(17)
C1B 0.115(12) 0.093(9) 0.088(8) 0.014(8) 0.052(8) 0.009(9)
C2B 0.104(13) 0.139(15) 0.122(11) 0.022(10) 0.033(9) 0.045(12)
C3B 0.074(10) 0.130(13) 0.098(11) 0.034(9) -0.012(9) -0.017(8)
C4B 0.083(10) 0.112(11) 0.061(8) 0.014(8) -0.017(7) -0.028(8)
C5B 0.076(8) 0.072(8) 0.063(7) 0.007(6) -0.016(6) -0.014(7)
C6B 0.104(11) 0.079(8) 0.072(8) 0.000(6) 0.013(8) -0.014(8)
O1D 0.137(11) 0.141(11) 0.34(3) -0.052(13) 0.027(13) 0.059(9)
O2D 0.146(11) 0.29(2) 0.143(12) 0.052(13) -0.031(9) 0.027(12)
N1D 0.151(11) 0.148(10) 0.113(10) 0.019(8) -0.001(8) 0.042(9)
C1D 0.099(7) 0.123(8) 0.089(8) 0.020(7) 0.010(6) 0.018(6)
C2D 0.113(9) 0.138(9) 0.069(7) 0.003(7) 0.026(7) -0.016(7)
C3D 0.138(11) 0.130(10) 0.108(10) -0.036(9) 0.045(8) -0.006(8)
C4D 0.144(12) 0.088(8) 0.152(14) 0.031(9) 0.019(9) 0.006(8)
C5D 0.173(14) 0.125(10) 0.145(14) -0.006(10) -0.095(12) 0.021(9)
C6D 0.120(9) 0.095(8) 0.088(8) 0.014(7) 0.005(6) -0.008(6)

loop_
_atom_type_symbol
_atom_type_description
_atom_type_scat_dispersion_real
_atom_type_scat_dispersion_imag
_atom_type_scat_source
C C 0.0181 0.0091 'International Tables Vol C Tables 4.2.6.8 and 6.1.1.4'
H H 0.0000 0.0000 'International Tables Vol C Tables 4.2.6.8 and 6.1.1.4'
N N 0.0311 0.0180 'International Tables Vol C Tables 4.2.6.8 and 6.1.1.4'
O O 0.0492 0.0322 'International Tables Vol C Tables 4.2.6.8 and 6.1.1.4'

loop_
_geom_angle_atom_site_label_1
_geom_angle_atom_site_label_2
_geom_angle_atom_site_label_3
_geom_angle
_geom_angle_site_symmetry_1
_geom_angle_site_symmetry_3
_geom_angle_publ_flag
C29 N1 C49 123.1(4) . . ?
C31 N2 C51 124.0(4) 7_666 . ?
C30 N3 C52 121.9(4) . . ?
C32 N4 C54 123.4(3) 7_666 . ?
O1 C1 C6 122.3(4) . . ?
O1 C1 C2 116.7(3) . . ?
C6 C1 C2 120.8(3) . . ?
C1 C2 C29 119.6(4) . . ?
C1 C2 C3 121.0(3) . . ?
C29 C2 C3 119.4(4) . . ?
O2 C3 C4 121.6(4) . . ?
O2 C3 C2 120.5(3) . . ?
C4 C3 C2 117.9(3) . . ?
C5 C4 C3 118.7(3) . . ?
C5 C4 C26 123.5(3) . . ?
C3 C4 C26 117.8(3) . . ?
C4 C5 C6 124.5(3) . . ?
C1 C6 C5 117.1(3) . . ?
C1 C6 C25 120.3(3) . . ?
C5 C6 C25 122.6(3) . . ?
O3 C7 C12 123.0(4) . . ?
O3 C7 C8 116.0(4) . . ?
C12 C7 C8 121.0(4) . . ?
C30 C8 C7 118.9(4) . . ?
C30 C8 C9 120.0(4) . . ?
C7 C8 C9 121.1(4) . . ?
O4 C9 C10 122.0(4) . . ?
O4 C9 C8 120.7(4) . . ?
C10 C9 C8 117.3(4) . . ?
C11 C10 C9 118.7(4) . . ?
C11 C10 C27 123.0(4) . . ?
C9 C10 C27 118.3(4) . . ?
C10 C11 C12 124.8(4) . . ?
C7 C12 C11 117.0(4) . . ?
C7 C12 C26 121.2(3) . . ?
C11 C12 C26 121.7(3) . . ?
O5 C13 C18 122.9(4) . . ?
O5 C13 C14 116.2(4) . . ?
C18 C13 C14 120.8(4) . . ?
C31 C14 C13 119.3(4) . . ?
C31 C14 C15 119.6(4) . . ?
C13 C14 C15 121.0(4) . . ?
O6 C15 C16 121.5(4) . . ?
O6 C15 C14 121.0(4) . . ?
C16 C15 C14 117.5(4) . . ?
C17 C16 C15 118.8(4) . . ?
C17 C16 C28 123.4(4) . . ?
C15 C16 C28 117.8(4) . . ?
C16 C17 C18 124.6(4) . . ?
C13 C18 C17 117.3(4) . . ?
C13 C18 C27 120.3(4) . . ?
C17 C18 C27 122.4(4) . . ?
O7 C19 C24 123.3(3) . . ?
O7 C19 C20 116.0(3) . . ?
C24 C19 C20 120.7(3) . . ?
C32 C20 C19 119.4(3) . . ?
C32 C20 C21 119.6(3) . . ?
C19 C20 C21 121.0(3) . . ?
O8 C21 C22 122.4(3) . . ?
O8 C21 C20 120.4(3) . . ?
C22 C21 C20 117.2(3) . . ?
C23 C22 C21 119.1(3) . . ?
C23 C22 C25 123.3(3) . . ?
C21 C22 C25 117.5(3) . . ?
C22 C23 C24 124.8(3) . . ?
C19 C24 C23 117.1(3) . . ?
C19 C24 C28 121.1(3) . . ?
C23 C24 C28 121.7(3) . . ?
C6 C25 C22 110.5(3) . . ?
C6 C25 C45 113.3(3) . . ?
C22 C25 C45 113.8(3) . . ?
C4 C26 C12 109.9(3) . . ?
C4 C26 C33 112.8(3) . . ?
C12 C26 C33 114.1(3) . . ?
C10 C27 C18 110.6(3) . . ?
C10 C27 C37 113.2(3) . . ?
C18 C27 C37 113.2(4) . . ?
C16 C28 C24 111.0(3) . . ?
C16 C28 C41 111.6(3) . . ?
C24 C28 C41 115.2(3) . . ?
N1 C29 C2 123.9(4) . . ?
N3 C30 C8 123.7(4) . . ?
N2 C31 C14 123.7(4) 7_666 . ?
N4 C32 C20 123.4(3) 7_666 . ?
C34 C33 C26 114.8(4) . . ?
C35 C34 C33 125.9(7) . . ?
C35 C34 C36 115.7(7) . . ?
C33 C34 C36 110.7(5) . . ?
C27 C37 C38 112.5(4) . . ?
C39 C38 C40 108.3(8) . . ?
C39 C38 C37 114.2(7) . . ?
C40 C38 C37 106.9(7) . . ?
C42 C41 C28 116.8(3) . . ?
C44 C42 C41 117.6(5) . . ?
C44 C42 C43 109.7(5) . . ?
C41 C42 C43 108.4(5) . . ?
C46 C45 C25 115.2(3) . . ?
C48 C46 C47 109.5(4) . . ?
C48 C46 C45 113.1(5) . . ?
C47 C46 C45 109.6(4) . . ?
N1 C49 C50 111.3(3) . . ?
C51 C50 C49 110.6(3) . . ?
N2 C51 C50 110.7(3) . . ?
N3 C52 C53 111.6(3) . . ?
C54 C53 C52 110.3(3) . . ?
N4 C54 C53 111.7(3) . . ?
O1A N1A O2A 121.1(11) . . ?
O1A N1A C1A 119.2(9) . . ?
O2A N1A C1A 119.8(10) . . ?
C6A C1A C2A 120.9(7) . . ?
C6A C1A N1A 120.5(8) . . ?
C2A C1A N1A 118.5(8) . . ?
C3A C2A C1A 119.2(8) . . ?
C4A C3A C2A 119.7(9) . . ?
C3A C4A C5A 120.5(9) . . ?
C6A C5A C4A 118.9(8) . . ?
C1A C6A C5A 118.6(8) . . ?
O1C N1C O2C 121.3(12) . . ?
O1C N1C C1C 118.3(10) . . ?
O2C N1C C1C 120.3(11) . . ?
C2C C1C C6C 123.4(9) . . ?
C2C C1C N1C 119.1(9) . . ?
C6C C1C N1C 117.1(9) . . ?
C3C C2C C1C 118.0(10) . . ?
C2C C3C C4C 119.2(11) . . ?
C2C C3C C3C 104.4(13) . 2_556 ?
C4C C3C C3C 126.5(11) . 2_556 ?
C5C C4C C3C 121.5(11) . . ?
C6C C5C C4C 120.3(10) . . ?
C5C C6C C1C 117.5(9) . . ?
O1B N1B O2B 122.4(15) . . ?
O1B N1B C1B 119.7(13) . . ?
O2B N1B C1B 117.7(14) . . ?
C2B C1B C6B 119.8(10) . . ?
C2B C1B N1B 117.9(11) . . ?
C6B C1B N1B 120.5(10) . . ?
C1B C2B C3B 118.0(11) . . ?
C4B C3B C2B 123.0(11) . . ?
C3B C4B C5B 117.9(11) . . ?
C6B C5B C4B 119.8(10) . . ?
C1B C6B C5B 120.3(10) . . ?
O2D N1D O1D 125.1(13) . . ?
O2D N1D C1D 117.5(11) . . ?
O1D N1D C1D 117.3(10) . . ?
C6D C1D C2D 121.8(8) . . ?
C6D C1D N1D 119.2(9) . . ?
C2D C1D N1D 118.7(9) . . ?
C3D C2D C1D 117.3(10) . . ?
C2D C3D C4D 123.7(10) . . ?
C5D C4D C3D 115.8(10) . . ?
C6D C5D C4D 122.6(10) . . ?
C1D C6D C5D 118.2(9) . . ?

loop_
_geom_bond_atom_site_label_1
_geom_bond_atom_site_label_2
_geom_bond_distance
_geom_bond_site_symmetry_2
_geom_bond_publ_flag
O1 C1 1.360(5) . ?
O2 C3 1.306(5) . ?
O3 C7 1.371(5) . ?
O4 C9 1.292(5) . ?
O5 C13 1.376(6) . ?
O6 C15 1.301(5) . ?
O7 C19 1.364(4) . ?
O8 C21 1.302(4) . ?
N1 C29 1.288(6) . ?
N1 C49 1.458(5) . ?
N2 C31 1.293(6) 7_666 ?
N2 C51 1.463(5) . ?
N3 C30 1.298(6) . ?
N3 C52 1.465(5) . ?
N4 C32 1.300(5) 7_666 ?
N4 C54 1.460(5) . ?
C1 C6 1.393(5) . ?
C1 C2 1.408(6) . ?
C2 C29 1.421(5) . ?
C2 C3 1.439(6) . ?
C3 C4 1.420(5) . ?
C4 C5 1.385(5) . ?
C4 C26 1.521(5) . ?
C5 C6 1.408(5) . ?
C6 C25 1.517(5) . ?
C7 C12 1.381(6) . ?
C7 C8 1.414(6) . ?
C8 C30 1.406(6) . ?
C8 C9 1.445(6) . ?
C9 C10 1.422(6) . ?
C10 C11 1.383(6) . ?
C10 C27 1.523(5) . ?
C11 C12 1.408(5) . ?
C12 C26 1.530(6) . ?
C13 C18 1.380(6) . ?
C13 C14 1.422(6) . ?
C14 C31 1.414(6) . ?
C14 C15 1.437(6) . ?
C15 C16 1.431(5) . ?
C16 C17 1.377(6) . ?
C16 C28 1.518(6) . ?
C17 C18 1.414(6) . ?
C18 C27 1.526(6) . ?
C19 C24 1.386(5) . ?
C19 C20 1.420(5) . ?
C20 C32 1.416(5) . ?
C20 C21 1.447(5) . ?
C21 C22 1.420(5) . ?
C22 C23 1.378(5) . ?
C22 C25 1.530(5) . ?
C23 C24 1.408(5) . ?
C24 C28 1.530(5) . ?
C25 C45 1.534(5) . ?
C26 C33 1.544(5) . ?
C27 C37 1.534(6) . ?
C28 C41 1.534(5) . ?
C33 C34 1.504(7) . ?
C34 C35 1.396(11) . ?
C34 C36 1.520(8) . ?
C37 C38 1.563(8) . ?
C38 C39 1.484(14) . ?
C38 C40 1.550(11) . ?
C41 C42 1.527(6) . ?
C42 C44 1.522(9) . ?
C42 C43 1.531(7) . ?
C45 C46 1.533(6) . ?
C46 C48 1.494(8) . ?
C46 C47 1.517(6) . ?
C49 C50 1.521(6) . ?
C50 C51 1.518(5) . ?
C52 C53 1.530(6) . ?
C53 C54 1.509(6) . ?
O1A N1A 1.223(9) . ?
O2A N1A 1.222(9) . ?
N1A C1A 1.455(8) . ?
C1A C6A 1.379(8) . ?
C1A C2A 1.390(8) . ?
C2A C3A 1.384(9) . ?
C3A C4A 1.364(9) . ?
C4A C5A 1.391(8) . ?
C5A C6A 1.384(8) . ?
O1C N1C 1.219(9) . ?
O2C N1C 1.226(9) . ?
N1C C1C 1.456(8) . ?
C1C C2C 1.390(9) . ?
C1C C6C 1.394(9) . ?
C2C C3C 1.390(9) . ?
C3C C4C 1.392(9) . ?
C3C C3C 2.03(4) 2_556 ?
C4C C5C 1.387(9) . ?
C5C C6C 1.381(9) . ?
O1B N1B 1.220(9) . ?
O2B N1B 1.225(9) . ?
N1B C1B 1.463(9) . ?
C1B C2B 1.380(9) . ?
C1B C6B 1.384(9) . ?
C2B C3B 1.383(9) . ?
C3B C4B 1.373(9) . ?
C4B C5B 1.392(9) . ?
C5B C6B 1.387(9) . ?
O1D N1D 1.223(9) . ?
O2D N1D 1.217(9) . ?
N1D C1D 1.464(8) . ?
C1D C6D 1.390(9) . ?
C1D C2D 1.394(9) . ?
C2D C3D 1.390(9) . ?
C3D C4D 1.400(9) . ?
C4D C5D 1.399(9) . ?
C5D C6D 1.391(9) . ?
